data_1562312
loop_
_publ_author_name
'Zhang, Shu-Hua'
'Zhao, Ru-Xia'
'Li, He-Ping'
'Ge, Cheng-Min'
'Li, Gui'
'Huang, Qiu-Ping'
'Zou, Hua-Hong'

_publ_section_title
;
 Structural variation from heterometallic cluster-based 1D chain to
 heterometallic tetranuclear cluster: Syntheses, structures and magnetic
 properties
;
_journal_name_full 'Journal of Solid State Chemistry'
_journal_page_first 30
_journal_page_last 35
_journal_paper_doi 10.1016/j.jssc.2014.04.014
_journal_volume 216
_journal_year 2014
_chemical_formula_moiety 'C42 H57 Co3 N12 Na O9, C3 H7 N O'
_chemical_formula_sum 'C45 H64 Co3 N13 Na O10'
_chemical_formula_weight 1146.88
_space_group_IT_number 2
_space_group_name_Hall '-P 1'
_space_group_name_H-M_alt 'P -1'
_symmetry_cell_setting triclinic
_symmetry_space_group_name_Hall '-P 1'
_symmetry_space_group_name_H-M 'P -1'
_atom_sites_solution_hydrogens geom
_atom_sites_solution_primary direct
_atom_sites_solution_secondary difmap
_audit_creation_method SHELXL-97
_cell_angle_alpha 88.406(2)
_cell_angle_beta 76.988(2)
_cell_angle_gamma 84.482(2)
_cell_formula_units_Z 2
_cell_length_a 11.3153(15)
_cell_length_b 12.5290(17)
_cell_length_c 19.184(3)
_cell_measurement_reflns_used 9326
_cell_measurement_temperature 296(2)
_cell_measurement_theta_max 25.01
_cell_measurement_theta_min 2.35
_cell_volume 2637.5(6)
_computing_cell_refinement 'Bruker SMART'
_computing_data_collection 'Bruker SMART'
_computing_data_reduction 'Bruker SAINT'
_computing_molecular_graphics 'Bruker SHELXTL'
_computing_publication_material 'Bruker SHELXTL'
_computing_structure_refinement 'SHELXL-97 (Sheldrick, 1997)'
_computing_structure_solution 'SHELXS-97 (Sheldrick, 1990)'
_diffrn_ambient_temperature 296(2)
_diffrn_detector_area_resol_mean 0
_diffrn_measured_fraction_theta_full 0.990
_diffrn_measured_fraction_theta_max 0.990
_diffrn_measurement_device_type 'CCD area detector'
_diffrn_measurement_method 'phi and omega scans'
_diffrn_radiation_monochromator graphite
_diffrn_radiation_source 'fine-focus sealed tube'
_diffrn_radiation_type MoK\a
_diffrn_radiation_wavelength 0.71073
_diffrn_reflns_av_R_equivalents 0.0816
_diffrn_reflns_av_sigmaI/netI 0.1622
_diffrn_reflns_limit_h_max 13
_diffrn_reflns_limit_h_min -13
_diffrn_reflns_limit_k_max 15
_diffrn_reflns_limit_k_min -15
_diffrn_reflns_limit_l_max 23
_diffrn_reflns_limit_l_min -21
_diffrn_reflns_number 21302
_diffrn_reflns_theta_full 26.00
_diffrn_reflns_theta_max 26.00
_diffrn_reflns_theta_min 2.35
_diffrn_standards_decay_% 0
_diffrn_standards_interval_count 0
_diffrn_standards_interval_time 0
_diffrn_standards_number 0
_exptl_absorpt_coefficient_mu 1.007
_exptl_absorpt_correction_type none
_exptl_crystal_colour red
_exptl_crystal_density_diffrn 1.444
_exptl_crystal_density_method 'not measured'
_exptl_crystal_description block
_exptl_crystal_F_000 1194
_exptl_crystal_size_max 0.128
_exptl_crystal_size_mid 0.092
_exptl_crystal_size_min 0.085
_refine_diff_density_max 0.842
_refine_diff_density_min -0.511
_refine_diff_density_rms 0.084
_refine_ls_extinction_coef 0.0021(4)
_refine_ls_extinction_expression Fc^*^=kFc[1+0.001xFc^2^\l^3^/sin(2\q)]^-1/4^
_refine_ls_extinction_method SHELXL
_refine_ls_goodness_of_fit_ref 0.995
_refine_ls_hydrogen_treatment constr
_refine_ls_matrix_type full
_refine_ls_number_parameters 661
_refine_ls_number_reflns 10258
_refine_ls_number_restraints 74
_refine_ls_restrained_S_all 1.021
_refine_ls_R_factor_all 0.1983
_refine_ls_R_factor_gt 0.0712
_refine_ls_shift/su_max 0.005
_refine_ls_shift/su_mean 0.002
_refine_ls_structure_factor_coef Fsqd
_refine_ls_weighting_details 'calc w=1/[\s^2^(Fo^2^)+(0.0783P)^2^+0.0000P] where P=(Fo^2^+2Fc^2^)/3'
_refine_ls_weighting_scheme calc
_refine_ls_wR_factor_gt 0.1481
_refine_ls_wR_factor_ref 0.2005
_reflns_number_gt 4190
_reflns_number_total 10258
_reflns_threshold_expression >2sigma(I)
_cod_data_source_file JSSC-2014-216-30.cif
_cod_data_source_block co
_cod_depositor_comments
;
The following automatic conversions were performed:

data item '_symmetry_cell_setting' value 'Triclinic' was changed to
'triclinic' in accordance with the built-in table derived from the
CIF Core dictionary named 'cif_core.dic' version 2.4.5 last updated
on 2014-11-21.

Automatic conversion script
Id: cif_fix_values 8369 2020-08-20 11:38:08Z andrius 
;
_cod_original_sg_symbol_H-M 'P-1   '
_cod_original_formula_sum 'C45 H64 Co3 N13 Na O10 '
_cod_database_code 1562312

loop_
_symmetry_equiv_pos_as_xyz
'x, y, z'
'-x, -y, -z'

loop_
_atom_site_label
_atom_site_type_symbol
_atom_site_fract_x
_atom_site_fract_y
_atom_site_fract_z
_atom_site_U_iso_or_equiv
_atom_site_adp_type
_atom_site_occupancy
_atom_site_symmetry_multiplicity
_atom_site_calc_flag
_atom_site_refinement_flags
_atom_site_disorder_assembly
_atom_site_disorder_group
C1 C 0.3596(7) 1.0104(6) 0.3199(4) 0.051(2) Uani 1 1 d . . .
C2 C 0.2382(7) 1.0528(6) 0.3220(4) 0.056(2) Uani 1 1 d . . .
C3 C 0.1926(8) 1.1524(7) 0.3498(5) 0.078(3) Uani 1 1 d . . .
H3 H 0.1125 1.1782 0.3507 0.094 Uiso 1 1 calc R . .
C4 C 0.2666(10) 1.2125(8) 0.3760(6) 0.100(3) Uani 1 1 d U . .
H4 H 0.2364 1.2799 0.3946 0.120 Uiso 1 1 calc R . .
C5 C 0.3840(10) 1.1759(8) 0.3755(6) 0.102(3) Uani 1 1 d U . .
H5 H 0.4337 1.2184 0.3930 0.122 Uiso 1 1 calc R . .
C6 C 0.4291(8) 1.0747(7) 0.3486(5) 0.077(3) Uani 1 1 d U . .
C7 C 0.5543(8) 1.0277(8) 0.3550(6) 0.090(3) Uani 1 1 d . . .
H7A H 0.5915 1.0796 0.3778 0.108 Uiso 1 1 calc R . .
H7B H 0.5463 0.9645 0.3855 0.108 Uiso 1 1 calc R . .
C8 C 0.7532(9) 0.9562(8) 0.3016(6) 0.108(4) Uani 1 1 d U . .
H8A H 0.8075 0.9288 0.2587 0.162 Uiso 1 1 calc R . .
H8B H 0.7402 0.8998 0.3366 0.162 Uiso 1 1 calc R . .
H8C H 0.7883 1.0130 0.3200 0.162 Uiso 1 1 calc R . .
C9 C 0.6524(10) 1.1005(7) 0.2497(6) 0.109(4) Uani 1 1 d . . .
H9A H 0.6791 1.1480 0.2802 0.163 Uiso 1 1 calc R . .
H9B H 0.5771 1.1310 0.2393 0.163 Uiso 1 1 calc R . .
H9C H 0.7130 1.0904 0.2059 0.163 Uiso 1 1 calc R . .
C10 C 0.0513(8) 1.0171(7) 0.2879(5) 0.085(3) Uani 1 1 d U . .
H10A H 0.0090 1.0591 0.3293 0.102 Uiso 1 1 calc R . .
H10B H 0.0070 0.9549 0.2862 0.102 Uiso 1 1 calc R . .
C11 C 0.0518(10) 1.0819(9) 0.2228(6) 0.123(4) Uani 1 1 d U . .
H11A H 0.1023 1.0442 0.1824 0.185 Uiso 1 1 calc R . .
H11B H 0.0833 1.1491 0.2277 0.185 Uiso 1 1 calc R . .
H11C H -0.0297 1.0948 0.2159 0.185 Uiso 1 1 calc R . .
C12 C 0.7389(7) 0.9042(5) 0.0977(4) 0.0427(18) Uani 1 1 d . . .
C13 C 0.6497(7) 0.9859(5) 0.0876(4) 0.0459(19) Uani 1 1 d . . .
C14 C 0.6682(7) 1.0527(6) 0.0295(4) 0.054(2) Uani 1 1 d . . .
H14 H 0.6084 1.1066 0.0241 0.065 Uiso 1 1 calc R . .
C15 C 0.7761(8) 1.0396(6) -0.0210(4) 0.059(2) Uani 1 1 d . . .
H15 H 0.7899 1.0855 -0.0604 0.071 Uiso 1 1 calc R . .
C16 C 0.8637(7) 0.9585(6) -0.0134(4) 0.055(2) Uani 1 1 d . . .
H16 H 0.9352 0.9490 -0.0487 0.067 Uiso 1 1 calc R . .
C17 C 0.8476(7) 0.8917(5) 0.0451(4) 0.0457(19) Uani 1 1 d . . .
C18 C 0.9455(7) 0.8088(6) 0.0537(4) 0.059(2) Uani 1 1 d . . .
H18A H 0.9800 0.8301 0.0925 0.071 Uiso 1 1 calc R . .
H18B H 1.0093 0.8075 0.0104 0.071 Uiso 1 1 calc R . .
C19 C 0.8436(7) 0.6665(6) 0.0146(4) 0.065(2) Uani 1 1 d . . .
H19A H 0.8934 0.6760 -0.0323 0.097 Uiso 1 1 calc R . .
H19B H 0.7686 0.7116 0.0197 0.097 Uiso 1 1 calc R . .
H19C H 0.8263 0.5929 0.0213 0.097 Uiso 1 1 calc R . .
C20 C 1.0204(7) 0.6218(6) 0.0629(4) 0.067(2) Uani 1 1 d . . .
H20A H 1.0674 0.6221 0.0146 0.101 Uiso 1 1 calc R . .
H20B H 0.9984 0.5506 0.0759 0.101 Uiso 1 1 calc R . .
H20C H 1.0677 0.6445 0.0945 0.101 Uiso 1 1 calc R . .
C21 C 0.4292(7) 1.0275(6) 0.1231(5) 0.063(2) Uani 1 1 d . . .
H21A H 0.3669 0.9838 0.1486 0.076 Uiso 1 1 calc R . .
H21B H 0.4381 1.0166 0.0723 0.076 Uiso 1 1 calc R . .
C22 C 0.3899(8) 1.1419(6) 0.1400(5) 0.087(3) Uani 1 1 d . . .
H22A H 0.3902 1.1549 0.1890 0.131 Uiso 1 1 calc R . .
H22B H 0.3091 1.1589 0.1324 0.131 Uiso 1 1 calc R . .
H22C H 0.4449 1.1861 0.1094 0.131 Uiso 1 1 calc R . .
C23 C 0.7186(7) 0.4871(6) 0.1471(4) 0.051(2) Uani 1 1 d . . .
C24 C 0.8247(8) 0.4410(7) 0.1676(5) 0.067(2) Uani 1 1 d . . .
C25 C 0.8609(8) 0.3328(7) 0.1521(5) 0.083(3) Uani 1 1 d . . .
H25 H 0.9300 0.2999 0.1652 0.099 Uiso 1 1 calc R . .
C26 C 0.7931(10) 0.2742(7) 0.1171(5) 0.086(3) Uani 1 1 d U . .
H26 H 0.8191 0.2029 0.1058 0.104 Uiso 1 1 calc R . .
C27 C 0.6912(9) 0.3188(6) 0.0993(5) 0.079(3) Uani 1 1 d . . .
H27 H 0.6474 0.2780 0.0761 0.095 Uiso 1 1 calc R . .
C28 C 0.6501(8) 0.4260(6) 0.1153(4) 0.062(2) Uani 1 1 d . . .
C29 C 0.5334(7) 0.4760(6) 0.1007(4) 0.065(2) Uani 1 1 d . . .
H29A H 0.5489 0.5401 0.0718 0.079 Uiso 1 1 calc R . .
H29B H 0.5009 0.4265 0.0736 0.079 Uiso 1 1 calc R . .
C30 C 0.4083(7) 0.4086(6) 0.2112(5) 0.073(3) Uani 1 1 d . . .
H30A H 0.3690 0.3635 0.1856 0.110 Uiso 1 1 calc R . .
H30B H 0.3537 0.4299 0.2556 0.110 Uiso 1 1 calc R . .
H30C H 0.4804 0.3698 0.2208 0.110 Uiso 1 1 calc R . .
C31 C 0.3291(8) 0.5559(7) 0.1498(5) 0.083(3) Uani 1 1 d . . .
H31A H 0.2946 0.5054 0.1252 0.124 Uiso 1 1 calc R . .
H31B H 0.3477 0.6172 0.1195 0.124 Uiso 1 1 calc R . .
H31C H 0.2717 0.5782 0.1929 0.124 Uiso 1 1 calc R . .
C32 C 0.8900(12) 0.4647(11) 0.2828(8) 0.164(4) Uani 1 1 d DU . .
H32A H 0.8515 0.5160 0.3199 0.197 Uiso 1 1 d R . .
H32B H 0.8603 0.3948 0.2940 0.197 Uiso 1 1 d R . .
C33 C 1.0198(12) 0.4601(12) 0.2642(9) 0.192(5) Uani 1 1 d DU . .
H33A H 1.0506 0.4239 0.2195 0.288 Uiso 1 1 d R . .
H33B H 1.0528 0.4226 0.3009 0.288 Uiso 1 1 d R . .
H33C H 1.0432 0.5321 0.2600 0.288 Uiso 1 1 d R . .
C34 C 0.3275(7) 0.5937(6) 0.3659(4) 0.052(2) Uani 1 1 d . . .
C35 C 0.2092(9) 0.6218(7) 0.4085(5) 0.069(2) Uani 1 1 d . . .
C36 C 0.1633(9) 0.5738(8) 0.4725(6) 0.094(3) Uani 1 1 d . . .
H36 H 0.0843 0.5936 0.4977 0.113 Uiso 1 1 calc R . .
C37 C 0.2367(10) 0.4949(8) 0.4993(5) 0.087(3) Uani 1 1 d . . .
H37 H 0.2067 0.4621 0.5429 0.105 Uiso 1 1 calc R . .
C38 C 0.3518(10) 0.4656(7) 0.4622(5) 0.077(3) Uani 1 1 d . . .
H38 H 0.4004 0.4136 0.4811 0.093 Uiso 1 1 calc R . .
C39 C 0.3985(8) 0.5130(6) 0.3954(5) 0.059(2) Uani 1 1 d . . .
C40 C 0.5186(8) 0.4761(7) 0.3590(6) 0.074(3) Uani 1 1 d . . .
H40 H 0.5610 0.4277 0.3843 0.089 Uiso 1 1 calc R . .
C41 C 0.0072(12) 0.7161(12) 0.4047(8) 0.170(6) Uani 1 1 d D . .
H41A H -0.0330 0.7216 0.3649 0.204 Uiso 1 1 calc R . .
H41B H -0.0217 0.6567 0.4352 0.204 Uiso 1 1 calc R . .
C42 C -0.0140(18) 0.8149(14) 0.4443(10) 0.283(13) Uani 1 1 d D . .
H42A H 0.0176 0.8047 0.4867 0.425 Uiso 1 1 calc R . .
H42B H -0.0999 0.8358 0.4575 0.425 Uiso 1 1 calc R . .
H42C H 0.0262 0.8700 0.4151 0.425 Uiso 1 1 calc R . .
C43 C 0.7725(13) 0.2283(10) 0.4242(7) 0.111(4) Uani 1 1 d . . .
H43 H 0.7327 0.2955 0.4189 0.133 Uiso 1 1 calc R . .
C44 C 0.6030(11) 0.1994(10) 0.5254(6) 0.136(5) Uani 1 1 d . . .
H44A H 0.5732 0.2694 0.5117 0.204 Uiso 1 1 calc R . .
H44B H 0.6138 0.2015 0.5736 0.204 Uiso 1 1 calc R . .
H44C H 0.5454 0.1491 0.5226 0.204 Uiso 1 1 calc R . .
C45 C 0.7752(13) 0.0602(11) 0.4902(7) 0.169(6) Uani 1 1 d U . .
H45A H 0.7243 0.0069 0.4821 0.253 Uiso 1 1 calc R . .
H45B H 0.7846 0.0551 0.5387 0.253 Uiso 1 1 calc R . .
H45C H 0.8536 0.0486 0.4581 0.253 Uiso 1 1 calc R . .
Co1 Co 0.56025(9) 0.87784(7) 0.23203(5) 0.0451(3) Uani 1 1 d . . .
Co2 Co 0.51732(9) 0.61793(7) 0.23145(6) 0.0476(3) Uani 1 1 d . . .
Co3 Co 0.79337(9) 0.69803(7) 0.17491(6) 0.0468(3) Uani 1 1 d . . .
N1 N 0.4686(5) 0.7611(4) 0.1782(4) 0.0450(16) Uani 1 1 d . . .
N2 N 0.4902(6) 0.7638(4) 0.1131(5) 0.0517(18) Uani 1 1 d . . .
N3 N 0.5088(7) 0.7675(6) 0.0515(4) 0.075(2) Uani 1 1 d . . .
N4 N 0.6240(5) 0.7313(5) 0.2769(4) 0.0514(17) Uani 1 1 d . . .
N5 N 0.6441(6) 0.7166(5) 0.3357(4) 0.0618(19) Uani 1 1 d . . .
N6 N 0.6620(8) 0.7024(7) 0.3919(4) 0.105(3) Uani 1 1 d . . .
N7 N 0.9122(6) 0.7339(6) 0.2318(4) 0.071(2) Uani 1 1 d . . .
N8 N 1.0142(7) 0.7527(5) 0.2184(4) 0.068(2) Uani 1 1 d . . .
N9 N 1.1140(7) 0.7730(7) 0.2073(5) 0.097(3) Uani 1 1 d . . .
N10 N 0.7190(9) 0.1666(7) 0.4774(6) 0.103(3) Uani 1 1 d . . .
N11 N 0.9088(5) 0.6958(5) 0.0688(3) 0.0540(17) Uani 1 1 d . . .
N12 N 0.4418(6) 0.5049(5) 0.1677(4) 0.0603(18) Uani 1 1 d . . .
N13 N 0.6344(6) 0.9983(5) 0.2854(4) 0.0561(17) Uani 1 1 d . . .
Na1 Na 0.2650(2) 0.7996(2) 0.27329(17) 0.0563(8) Uani 1 1 d . . .
O1 O 0.3986(4) 0.9146(4) 0.2932(3) 0.0573(14) Uani 1 1 d . . .
O2 O 0.1726(5) 0.9819(4) 0.2956(3) 0.0706(16) Uani 1 1 d . . .
O3 O 0.7159(4) 0.8424(3) 0.1563(3) 0.0465(13) Uani 1 1 d . . .
O4 O 0.5441(5) 0.9930(4) 0.1427(3) 0.0523(13) Uani 1 1 d . . .
O5 O 0.6818(4) 0.5908(3) 0.1627(3) 0.0505(13) Uani 1 1 d . . .
O6 O 0.8845(6) 0.5070(5) 0.2001(4) 0.0888(19) Uani 1 1 d U . .
O7 O 0.1442(6) 0.7019(5) 0.3784(4) 0.103(2) Uani 1 1 d . . .
O8 O 0.3637(5) 0.6436(4) 0.3062(3) 0.0604(15) Uani 1 1 d . . .
O9 O 0.5740(5) 0.4995(4) 0.2988(3) 0.0737(17) Uani 1 1 d . . .
O10 O 0.8675(9) 0.2053(7) 0.3824(5) 0.152(4) Uani 1 1 d . . .

loop_
_atom_site_aniso_label
_atom_site_aniso_U_11
_atom_site_aniso_U_22
_atom_site_aniso_U_33
_atom_site_aniso_U_23
_atom_site_aniso_U_13
_atom_site_aniso_U_12
C1 0.046(5) 0.049(5) 0.060(6) -0.004(4) -0.017(4) 0.001(4)
C2 0.054(6) 0.056(5) 0.057(6) -0.005(4) -0.006(5) -0.003(4)
C3 0.059(6) 0.073(6) 0.097(8) -0.012(6) -0.012(6) 0.010(5)
C4 0.091(7) 0.081(6) 0.124(7) -0.035(6) -0.022(6) 0.010(5)
C5 0.097(7) 0.091(6) 0.125(7) -0.041(6) -0.035(6) -0.014(5)
C6 0.068(6) 0.066(5) 0.101(6) -0.034(5) -0.023(5) -0.004(4)
C7 0.070(7) 0.096(7) 0.111(9) -0.021(7) -0.031(7) -0.020(6)
C8 0.095(7) 0.105(6) 0.132(8) -0.017(6) -0.040(6) -0.006(5)
C9 0.130(10) 0.079(7) 0.137(10) -0.020(7) -0.062(8) -0.020(6)
C10 0.061(6) 0.087(6) 0.100(7) -0.003(5) -0.012(5) 0.011(5)
C11 0.108(7) 0.143(8) 0.114(7) 0.021(6) -0.034(6) 0.031(6)
C12 0.047(5) 0.038(4) 0.050(5) 0.003(4) -0.022(4) -0.010(3)
C13 0.052(5) 0.040(4) 0.050(5) 0.000(4) -0.019(4) -0.011(4)
C14 0.058(6) 0.046(4) 0.065(6) 0.001(4) -0.026(5) -0.009(4)
C15 0.069(6) 0.060(5) 0.056(6) 0.021(4) -0.024(5) -0.019(5)
C16 0.058(5) 0.061(5) 0.050(5) 0.011(4) -0.012(4) -0.020(4)
C17 0.040(5) 0.047(4) 0.049(5) 0.004(4) -0.006(4) -0.014(4)
C18 0.052(5) 0.055(5) 0.068(6) 0.000(4) -0.003(4) -0.018(4)
C19 0.070(6) 0.063(5) 0.062(6) 0.001(4) -0.012(5) -0.016(4)
C20 0.049(5) 0.074(6) 0.073(6) -0.007(5) -0.004(5) 0.008(4)
C21 0.048(5) 0.059(5) 0.088(7) 0.004(5) -0.030(5) 0.005(4)
C22 0.092(7) 0.054(5) 0.106(8) 0.008(5) -0.013(6) 0.013(5)
C23 0.045(5) 0.039(4) 0.066(6) 0.008(4) -0.002(4) -0.009(4)
C24 0.064(6) 0.051(5) 0.076(7) 0.008(5) 0.003(5) -0.001(5)
C25 0.069(7) 0.064(6) 0.100(8) 0.019(6) 0.003(6) 0.010(5)
C26 0.090(7) 0.053(5) 0.098(7) -0.001(5) 0.018(6) -0.007(5)
C27 0.073(7) 0.047(5) 0.106(8) -0.011(5) 0.009(6) -0.016(5)
C28 0.063(6) 0.051(5) 0.069(6) 0.003(4) -0.005(5) -0.018(4)
C29 0.065(6) 0.065(5) 0.065(6) -0.018(5) -0.007(5) -0.016(5)
C30 0.075(6) 0.047(5) 0.089(7) -0.001(5) 0.004(5) -0.021(4)
C31 0.062(6) 0.069(6) 0.125(9) -0.026(6) -0.032(6) -0.009(5)
C32 0.145(8) 0.154(8) 0.177(8) -0.008(7) 0.007(8) -0.028(7)
C33 0.158(8) 0.179(8) 0.225(9) -0.001(7) -0.012(7) -0.013(7)
C34 0.051(5) 0.048(5) 0.053(6) -0.003(4) 0.003(4) -0.011(4)
C35 0.076(7) 0.068(6) 0.061(7) 0.014(5) -0.011(6) -0.011(5)
C36 0.070(7) 0.104(8) 0.093(9) 0.007(7) 0.011(6) -0.003(6)
C37 0.095(8) 0.099(8) 0.060(7) 0.005(6) 0.005(7) -0.027(7)
C38 0.095(8) 0.064(6) 0.070(7) 0.018(5) -0.013(6) -0.012(5)
C39 0.066(6) 0.049(5) 0.067(6) 0.010(4) -0.022(5) -0.006(4)
C40 0.062(7) 0.065(6) 0.093(8) 0.023(6) -0.016(6) 0.000(5)
C41 0.114(12) 0.198(16) 0.178(16) 0.051(13) -0.005(11) 0.006(11)
C42 0.29(3) 0.23(2) 0.26(2) -0.07(2) 0.07(2) 0.064(19)
C43 0.130(12) 0.102(9) 0.093(11) -0.013(8) -0.020(9) 0.018(9)
C44 0.105(10) 0.191(13) 0.103(10) -0.034(9) -0.003(8) -0.006(9)
C45 0.183(9) 0.157(9) 0.150(9) 0.012(8) -0.020(8) 0.015(8)
Co1 0.0416(6) 0.0410(6) 0.0559(7) 0.0027(5) -0.0171(5) -0.0053(4)
Co2 0.0441(7) 0.0397(6) 0.0576(8) 0.0069(5) -0.0082(5) -0.0059(5)
Co3 0.0396(6) 0.0456(6) 0.0580(8) 0.0047(5) -0.0168(5) -0.0047(4)
N1 0.047(4) 0.043(4) 0.046(4) 0.002(3) -0.014(4) -0.004(3)
N2 0.055(4) 0.036(3) 0.070(6) 0.002(4) -0.028(5) -0.003(3)
N3 0.106(6) 0.071(5) 0.056(5) 0.009(4) -0.038(5) -0.005(4)
N4 0.054(4) 0.050(4) 0.054(5) 0.011(3) -0.021(4) -0.005(3)
N5 0.056(5) 0.072(5) 0.056(5) 0.003(4) -0.013(4) -0.002(4)
N6 0.124(8) 0.144(8) 0.050(6) 0.011(5) -0.032(6) 0.000(6)
N7 0.036(4) 0.095(5) 0.090(6) -0.012(4) -0.027(4) -0.003(4)
N8 0.063(5) 0.065(5) 0.085(6) -0.010(4) -0.036(5) -0.001(4)
N9 0.054(5) 0.123(7) 0.129(8) -0.008(6) -0.047(5) -0.022(5)
N10 0.106(8) 0.092(7) 0.100(8) -0.009(6) -0.007(6) 0.010(6)
N11 0.048(4) 0.054(4) 0.061(5) 0.006(3) -0.013(4) -0.006(3)
N12 0.054(4) 0.042(4) 0.083(5) -0.006(4) -0.008(4) -0.010(3)
N13 0.045(4) 0.064(4) 0.065(5) -0.001(4) -0.019(4) -0.015(3)
Na1 0.0384(17) 0.0496(16) 0.085(2) 0.0063(16) -0.0230(16) -0.0074(13)
O1 0.052(3) 0.042(3) 0.080(4) -0.014(3) -0.019(3) 0.001(2)
O2 0.040(3) 0.077(4) 0.095(5) -0.015(3) -0.020(3) 0.012(3)
O3 0.039(3) 0.046(3) 0.055(3) 0.008(3) -0.010(3) -0.006(2)
O4 0.057(4) 0.047(3) 0.055(4) 0.000(3) -0.019(3) 0.001(2)
O5 0.047(3) 0.033(3) 0.069(4) -0.002(2) -0.005(3) -0.005(2)
O6 0.082(4) 0.090(4) 0.095(5) 0.000(4) -0.017(4) -0.017(4)
O7 0.054(4) 0.118(6) 0.117(6) 0.026(5) 0.008(4) 0.011(4)
O8 0.060(4) 0.061(3) 0.057(4) 0.019(3) -0.006(3) -0.006(3)
O9 0.068(4) 0.059(3) 0.086(5) 0.019(3) -0.004(4) -0.003(3)
O10 0.140(8) 0.151(8) 0.133(8) -0.014(6) 0.023(7) 0.024(6)

loop_
_atom_type_symbol
_atom_type_description
_atom_type_scat_dispersion_real
_atom_type_scat_dispersion_imag
_atom_type_scat_source
C C 0.0033 0.0016 'International Tables Vol C Tables 4.2.6.8 and 6.1.1.4'
H H 0.0000 0.0000 'International Tables Vol C Tables 4.2.6.8 and 6.1.1.4'
N N 0.0061 0.0033 'International Tables Vol C Tables 4.2.6.8 and 6.1.1.4'
O O 0.0106 0.0060 'International Tables Vol C Tables 4.2.6.8 and 6.1.1.4'
Co Co 0.3494 0.9721 'International Tables Vol C Tables 4.2.6.8 and 6.1.1.4'
Na Na 0.0362 0.0249 'International Tables Vol C Tables 4.2.6.8 and 6.1.1.4'

loop_
_geom_angle_atom_site_label_1
_geom_angle_atom_site_label_2
_geom_angle_atom_site_label_3
_geom_angle
_geom_angle_site_symmetry_1
_geom_angle_site_symmetry_3
O1 C1 C6 124.3(7) . .
O1 C1 C2 119.9(7) . .
C6 C1 C2 115.8(7) . .
C3 C2 O2 125.3(8) . .
C3 C2 C1 122.2(8) . .
O2 C2 C1 112.5(7) . .
C4 C3 C2 119.1(9) . .
C4 C3 H3 120.5 . .
C2 C3 H3 120.5 . .
C5 C4 C3 121.3(9) . .
C5 C4 H4 119.3 . .
C3 C4 H4 119.3 . .
C4 C5 C6 119.5(9) . .
C4 C5 H5 120.2 . .
C6 C5 H5 120.2 . .
C1 C6 C5 122.1(9) . .
C1 C6 C7 117.5(7) . .
C5 C6 C7 120.2(8) . .
N13 C7 C6 112.6(8) . .
N13 C7 H7A 109.1 . .
C6 C7 H7A 109.1 . .
N13 C7 H7B 109.1 . .
C6 C7 H7B 109.1 . .
H7A C7 H7B 107.8 . .
N13 C8 H8A 109.5 . .
N13 C8 H8B 109.5 . .
H8A C8 H8B 109.5 . .
N13 C8 H8C 109.5 . .
H8A C8 H8C 109.5 . .
H8B C8 H8C 109.5 . .
N13 C9 H9A 109.5 . .
N13 C9 H9B 109.5 . .
H9A C9 H9B 109.5 . .
N13 C9 H9C 109.5 . .
H9A C9 H9C 109.5 . .
H9B C9 H9C 109.5 . .
O2 C10 C11 112.0(8) . .
O2 C10 H10A 109.2 . .
C11 C10 H10A 109.2 . .
O2 C10 H10B 109.2 . .
C11 C10 H10B 109.2 . .
H10A C10 H10B 107.9 . .
C10 C11 H11A 109.5 . .
C10 C11 H11B 109.5 . .
H11A C11 H11B 109.5 . .
C10 C11 H11C 109.5 . .
H11A C11 H11C 109.5 . .
H11B C11 H11C 109.5 . .
O3 C12 C17 123.4(6) . .
O3 C12 C13 118.7(7) . .
C17 C12 C13 117.9(7) . .
C14 C13 O4 124.2(7) . .
C14 C13 C12 121.6(8) . .
O4 C13 C12 114.2(6) . .
C13 C14 C15 119.5(7) . .
C13 C14 H14 120.3 . .
C15 C14 H14 120.3 . .
C14 C15 C16 120.1(7) . .
C14 C15 H15 119.9 . .
C16 C15 H15 119.9 . .
C17 C16 C15 121.3(8) . .
C17 C16 H16 119.4 . .
C15 C16 H16 119.4 . .
C16 C17 C12 119.6(7) . .
C16 C17 C18 120.2(7) . .
C12 C17 C18 120.2(7) . .
C17 C18 N11 116.3(6) . .
C17 C18 H18A 108.2 . .
N11 C18 H18A 108.2 . .
C17 C18 H18B 108.2 . .
N11 C18 H18B 108.2 . .
H18A C18 H18B 107.4 . .
N11 C19 H19A 109.5 . .
N11 C19 H19B 109.5 . .
H19A C19 H19B 109.5 . .
N11 C19 H19C 109.5 . .
H19A C19 H19C 109.5 . .
H19B C19 H19C 109.5 . .
N11 C20 H20A 109.5 . .
N11 C20 H20B 109.5 . .
H20A C20 H20B 109.5 . .
N11 C20 H20C 109.5 . .
H20A C20 H20C 109.5 . .
H20B C20 H20C 109.5 . .
O4 C21 C22 112.1(7) . .
O4 C21 H21A 109.2 . .
C22 C21 H21A 109.2 . .
O4 C21 H21B 109.2 . .
C22 C21 H21B 109.2 . .
H21A C21 H21B 107.9 . .
C21 C22 H22A 109.5 . .
C21 C22 H22B 109.5 . .
H22A C22 H22B 109.5 . .
C21 C22 H22C 109.5 . .
H22A C22 H22C 109.5 . .
H22B C22 H22C 109.5 . .
O5 C23 C28 120.4(7) . .
O5 C23 C24 118.5(7) . .
C28 C23 C24 121.0(7) . .
O6 C24 C25 125.3(9) . .
O6 C24 C23 116.7(7) . .
C25 C24 C23 118.0(9) . .
C24 C25 C26 119.9(9) . .
C24 C25 H25 120.1 . .
C26 C25 H25 120.1 . .
C27 C26 C25 121.3(9) . .
C27 C26 H26 119.3 . .
C25 C26 H26 119.3 . .
C26 C27 C28 120.6(9) . .
C26 C27 H27 119.7 . .
C28 C27 H27 119.7 . .
C23 C28 C27 119.1(8) . .
C23 C28 C29 118.8(7) . .
C27 C28 C29 122.1(8) . .
N12 C29 C28 112.1(7) . .
N12 C29 H29A 109.2 . .
C28 C29 H29A 109.2 . .
N12 C29 H29B 109.2 . .
C28 C29 H29B 109.2 . .
H29A C29 H29B 107.9 . .
N12 C30 H30A 109.5 . .
N12 C30 H30B 109.5 . .
H30A C30 H30B 109.5 . .
N12 C30 H30C 109.5 . .
H30A C30 H30C 109.5 . .
H30B C30 H30C 109.5 . .
N12 C31 H31A 109.5 . .
N12 C31 H31B 109.5 . .
H31A C31 H31B 109.5 . .
N12 C31 H31C 109.5 . .
H31A C31 H31C 109.5 . .
H31B C31 H31C 109.5 . .
C33 C32 O6 90.1(10) . .
C33 C32 H32A 114.5 . .
O6 C32 H32A 113.9 . .
C33 C32 H32B 112.8 . .
O6 C32 H32B 113.1 . .
H32A C32 H32B 111.0 . .
C32 C33 H33A 110.1 . .
C32 C33 H33B 109.8 . .
H33A C33 H33B 109.5 . .
C32 C33 H33C 108.5 . .
H33A C33 H33C 109.5 . .
H33B C33 H33C 109.5 . .
O8 C34 C39 125.2(7) . .
O8 C34 C35 119.6(7) . .
C39 C34 C35 115.2(8) . .
C36 C35 O7 123.2(9) . .
C36 C35 C34 123.7(9) . .
O7 C35 C34 113.1(8) . .
C35 C36 C37 119.0(10) . .
C35 C36 H36 120.5 . .
C37 C36 H36 120.5 . .
C38 C37 C36 120.4(9) . .
C38 C37 H37 119.8 . .
C36 C37 H37 119.8 . .
C37 C38 C39 120.8(9) . .
C37 C38 H38 119.6 . .
C39 C38 H38 119.6 . .
C38 C39 C34 120.8(8) . .
C38 C39 C40 117.4(8) . .
C34 C39 C40 121.7(8) . .
O9 C40 C39 128.7(8) . .
O9 C40 H40 115.6 . .
C39 C40 H40 115.6 . .
C42 C41 O7 103.6(13) . .
C42 C41 H41A 111.0 . .
O7 C41 H41A 111.0 . .
C42 C41 H41B 111.0 . .
O7 C41 H41B 111.0 . .
H41A C41 H41B 109.0 . .
C41 C42 H42A 109.5 . .
C41 C42 H42B 109.5 . .
H42A C42 H42B 109.5 . .
C41 C42 H42C 109.5 . .
H42A C42 H42C 109.5 . .
H42B C42 H42C 109.5 . .
O10 C43 N10 126.1(13) . .
O10 C43 H43 117.0 . .
N10 C43 H43 117.0 . .
N10 C44 H44A 109.5 . .
N10 C44 H44B 109.5 . .
H44A C44 H44B 109.5 . .
N10 C44 H44C 109.5 . .
H44A C44 H44C 109.5 . .
H44B C44 H44C 109.5 . .
N10 C45 H45A 109.5 . .
N10 C45 H45B 109.5 . .
H45A C45 H45B 109.5 . .
N10 C45 H45C 109.5 . .
H45A C45 H45C 109.5 . .
H45B C45 H45C 109.5 . .
O1 Co1 O3 171.6(2) . .
O1 Co1 N4 104.0(2) . .
O3 Co1 N4 81.2(2) . .
O1 Co1 N13 90.1(2) . .
O3 Co1 N13 95.2(2) . .
N4 Co1 N13 102.6(2) . .
O1 Co1 O4 97.8(2) . .
O3 Co1 O4 75.73(18) . .
N4 Co1 O4 154.5(2) . .
N13 Co1 O4 90.4(2) . .
O1 Co1 N1 86.0(2) . .
O3 Co1 N1 88.5(2) . .
N4 Co1 N1 80.8(2) . .
N13 Co1 N1 175.3(2) . .
O4 Co1 N1 87.70(19) . .
O8 Co2 O5 174.8(2) . .
O8 Co2 O9 87.5(2) . .
O5 Co2 O9 88.7(2) . .
O8 Co2 N1 89.5(2) . .
O5 Co2 N1 93.6(2) . .
O9 Co2 N1 167.9(2) . .
O8 Co2 N12 94.9(2) . .
O5 Co2 N12 88.9(2) . .
O9 Co2 N12 95.1(2) . .
N1 Co2 N12 96.8(2) . .
O8 Co2 N4 96.1(2) . .
O5 Co2 N4 80.3(2) . .
O9 Co2 N4 87.6(2) . .
N1 Co2 N4 81.1(2) . .
N12 Co2 N4 168.8(2) . .
O5 Co3 O3 107.64(18) . .
O5 Co3 N7 144.0(3) . .
O3 Co3 N7 102.1(2) . .
O5 Co3 N11 99.6(2) . .
O3 Co3 N11 90.6(2) . .
N7 Co3 N11 100.0(3) . .
O5 Co3 N4 77.2(2) . .
O3 Co3 N4 75.24(19) . .
N7 Co3 N4 91.4(3) . .
N11 Co3 N4 163.5(2) . .
N2 N1 Co2 119.6(5) . .
N2 N1 Co1 116.6(5) . .
Co2 N1 Co1 98.8(2) . .
N2 N1 Na1 131.1(5) . .
Co2 N1 Na1 92.4(2) . .
Co1 N1 Na1 90.9(2) . .
N3 N2 N1 178.8(8) . .
N5 N4 Co1 128.0(5) . .
N5 N4 Co2 120.8(5) . .
Co1 N4 Co2 98.7(2) . .
N5 N4 Co3 117.6(5) . .
Co1 N4 Co3 92.7(2) . .
Co2 N4 Co3 89.8(2) . .
N6 N5 N4 179.3(9) . .
N8 N7 Co3 135.4(7) . .
N9 N8 N7 177.8(10) . .
N8 N9 Na1 138.4(8) . 1_655
C43 N10 C44 123.0(11) . .
C43 N10 C45 120.8(11) . .
C44 N10 C45 116.2(11) . .
C19 N11 C20 108.7(6) . .
C19 N11 C18 108.9(6) . .
C20 N11 C18 108.5(6) . .
C19 N11 Co3 111.6(4) . .
C20 N11 Co3 112.6(5) . .
C18 N11 Co3 106.3(4) . .
C31 N12 C30 106.9(6) . .
C31 N12 C29 109.6(7) . .
C30 N12 C29 111.3(6) . .
C31 N12 Co2 110.1(4) . .
C30 N12 Co2 109.6(5) . .
C29 N12 Co2 109.4(4) . .
C9 N13 C7 103.3(7) . .
C9 N13 C8 107.0(7) . .
C7 N13 C8 105.3(7) . .
C9 N13 Co1 117.7(5) . .
C7 N13 Co1 111.5(5) . .
C8 N13 Co1 111.1(5) . .
O1 Na1 O8 97.7(2) . .
O1 Na1 N9 144.7(3) . 1_455
O8 Na1 N9 114.3(3) . 1_455
O1 Na1 O2 67.11(19) . .
O8 Na1 O2 152.3(2) . .
N9 Na1 O2 88.1(3) 1_455 .
O1 Na1 O7 118.9(2) . .
O8 Na1 O7 65.1(2) . .
N9 Na1 O7 89.3(3) 1_455 .
O2 Na1 O7 101.0(2) . .
O1 Na1 N1 72.05(19) . .
O8 Na1 N1 72.19(19) . .
N9 Na1 N1 102.7(3) 1_455 .
O2 Na1 N1 120.4(2) . .
O7 Na1 N1 136.8(2) . .
C1 O1 Co1 124.2(5) . .
C1 O1 Na1 120.9(4) . .
Co1 O1 Na1 110.2(2) . .
C2 O2 C10 119.0(6) . .
C2 O2 Na1 117.2(4) . .
C10 O2 Na1 123.6(5) . .
C12 O3 Co3 129.3(4) . .
C12 O3 Co1 119.0(4) . .
Co3 O3 Co1 110.3(2) . .
C13 O4 C21 117.4(6) . .
C13 O4 Co1 112.0(4) . .
C21 O4 Co1 123.5(4) . .
C23 O5 Co3 123.6(4) . .
C23 O5 Co2 115.3(4) . .
Co3 O5 Co2 111.2(2) . .
C24 O6 C32 111.7(7) . .
C35 O7 C41 118.5(8) . .
C35 O7 Na1 115.8(5) . .
C41 O7 Na1 125.4(7) . .
C34 O8 Co2 129.8(5) . .
C34 O8 Na1 123.8(5) . .
Co2 O8 Na1 106.0(2) . .
C40 O9 Co2 126.5(6) . .

loop_
_geom_bond_atom_site_label_1
_geom_bond_atom_site_label_2
_geom_bond_distance
_geom_bond_site_symmetry_2
C1 O1 1.315(8) .
C1 C6 1.382(10) .
C1 C2 1.417(10) .
C2 C3 1.377(10) .
C2 O2 1.385(8) .
C3 C4 1.361(12) .
C3 H3 0.9300 .
C4 C5 1.361(12) .
C4 H4 0.9300 .
C5 C6 1.389(11) .
C5 H5 0.9300 .
C6 C7 1.511(11) .
C7 N13 1.470(10) .
C7 H7A 0.9700 .
C7 H7B 0.9700 .
C8 N13 1.491(10) .
C8 H8A 0.9600 .
C8 H8B 0.9600 .
C8 H8C 0.9600 .
C9 N13 1.445(10) .
C9 H9A 0.9600 .
C9 H9B 0.9600 .
C9 H9C 0.9600 .
C10 O2 1.439(9) .
C10 C11 1.469(12) .
C10 H10A 0.9700 .
C10 H10B 0.9700 .
C11 H11A 0.9600 .
C11 H11B 0.9600 .
C11 H11C 0.9600 .
C12 O3 1.339(8) .
C12 C17 1.403(9) .
C12 C13 1.408(9) .
C13 C14 1.365(9) .
C13 O4 1.403(8) .
C14 C15 1.376(10) .
C14 H14 0.9300 .
C15 C16 1.378(10) .
C15 H15 0.9300 .
C16 C17 1.372(9) .
C16 H16 0.9300 .
C17 C18 1.478(9) .
C18 N11 1.515(8) .
C18 H18A 0.9700 .
C18 H18B 0.9700 .
C19 N11 1.476(9) .
C19 H19A 0.9600 .
C19 H19B 0.9600 .
C19 H19C 0.9600 .
C20 N11 1.478(8) .
C20 H20A 0.9600 .
C20 H20B 0.9600 .
C20 H20C 0.9600 .
C21 O4 1.455(8) .
C21 C22 1.481(10) .
C21 H21A 0.9700 .
C21 H21B 0.9700 .
C22 H22A 0.9600 .
C22 H22B 0.9600 .
C22 H22C 0.9600 .
C23 O5 1.347(8) .
C23 C28 1.382(10) .
C23 C24 1.412(10) .
C24 O6 1.364(9) .
C24 C25 1.397(11) .
C25 C26 1.395(12) .
C25 H25 0.9300 .
C26 C27 1.342(12) .
C26 H26 0.9300 .
C27 C28 1.398(10) .
C27 H27 0.9300 .
C28 C29 1.487(10) .
C29 N12 1.487(9) .
C29 H29A 0.9700 .
C29 H29B 0.9700 .
C30 N12 1.479(9) .
C30 H30A 0.9600 .
C30 H30B 0.9600 .
C30 H30C 0.9600 .
C31 N12 1.476(9) .
C31 H31A 0.9600 .
C31 H31B 0.9600 .
C31 H31C 0.9600 .
C32 C33 1.427(9) .
C32 O6 1.672(14) .
C32 H32A 0.9700 .
C32 H32B 0.9700 .
C33 H33A 0.9600 .
C33 H33B 0.9600 .
C33 H33C 0.9600 .
C34 O8 1.293(8) .
C34 C39 1.415(10) .
C34 C35 1.420(11) .
C35 C36 1.367(12) .
C35 O7 1.378(9) .
C36 C37 1.392(12) .
C36 H36 0.9300 .
C37 C38 1.357(12) .
C37 H37 0.9300 .
C38 C39 1.410(11) .
C38 H38 0.9300 .
C39 C40 1.420(11) .
C40 O9 1.226(10) .
C40 H40 0.9300 .
C41 C42 1.443(9) .
C41 O7 1.512(13) .
C41 H41A 0.9700 .
C41 H41B 0.9700 .
C42 H42A 0.9600 .
C42 H42B 0.9600 .
C42 H42C 0.9600 .
C43 O10 1.203(13) .
C43 N10 1.333(13) .
C43 H43 0.9300 .
C44 N10 1.454(12) .
C44 H44A 0.9600 .
C44 H44B 0.9600 .
C44 H44C 0.9600 .
C45 N10 1.459(13) .
C45 H45A 0.9600 .
C45 H45B 0.9600 .
C45 H45C 0.9600 .
Co1 O1 1.959(5) .
Co1 O3 2.035(5) .
Co1 N4 2.137(6) .
Co1 N13 2.178(6) .
Co1 O4 2.238(5) .
Co1 N1 2.267(6) .
Co2 O8 1.994(5) .
Co2 O5 2.029(5) .
Co2 O9 2.089(6) .
Co2 N1 2.128(6) .
Co2 N12 2.244(6) .
Co2 N4 2.261(6) .
Co3 O5 1.983(4) .
Co3 O3 1.992(4) .
Co3 N7 2.002(7) .
Co3 N11 2.156(6) .
Co3 N4 2.425(7) .
N1 N2 1.218(8) .
N1 Na1 2.609(7) .
N2 N3 1.153(8) .
N4 N5 1.205(8) .
N5 N6 1.147(9) .
N7 N8 1.170(8) .
N8 N9 1.152(9) .
N9 Na1 2.397(8) 1_655
Na1 O1 2.284(5) .
Na1 O8 2.300(5) .
Na1 N9 2.397(8) 1_455
Na1 O2 2.426(6) .
Na1 O7 2.525(7) .
